data_7236929
loop_
_publ_author_name
'Hu, Jinyang'
'Liu, Rui'
'Zhai, Shengliang'
'Wu, Yanan'
'Zhang, Haozhe'
'Cheng, Hanting'
'Zhu, Hongjun'

_publ_section_title
;
 AIE-active molecule-based self-assembled nano-fibrous films for sensitive
 detection of volatile organic amines
;
_journal_issue 45
_journal_name_full 'Journal of Materials Chemistry C'
_journal_page_first 11781
_journal_paper_doi 10.1039/C7TC03857G
_journal_volume 5
_journal_year 2017
_chemical_formula_sum 'C28 H29 Br O2'
_chemical_formula_weight 477.42
_space_group_IT_number 2
_space_group_name_Hall '-P 1'
_space_group_name_H-M_alt 'P -1'
_symmetry_cell_setting Triclinic'
_symmetry_space_group_name_H-M 'P -1'
_atom_sites_solution_hydrogens geom
_atom_sites_solution_primary direct
_atom_sites_solution_secondary difmap
_audit_creation_method SHELXL-97
_audit_update_record
;
2017-06-27 deposited with the CCDC.
2017-10-23 downloaded from the CCDC.
;
_cell_angle_alpha 99.414(3)
_cell_angle_beta 97.111(3)
_cell_angle_gamma 97.020(2)
_cell_formula_units_Z 2
_cell_length_a 8.7300(7)
_cell_length_b 10.4348(8)
_cell_length_c 13.1284(13)
_cell_measurement_reflns_used 4533
_cell_measurement_temperature 296(2)
_cell_measurement_theta_max 27.46
_cell_measurement_theta_min 2.32
_cell_volume 1158.30(17)
_computing_cell_refinement 'Bruker SAINT'
_computing_data_collection 'Bruker APEX2'
_computing_data_reduction 'Bruker SAINT'
_computing_molecular_graphics 'Bruker SHELXTL'
_computing_publication_material 'Bruker SHELXTL'
_computing_structure_refinement 'SHELXL-97 (Sheldrick, 2008)'
_computing_structure_solution 'SHELXS-97 (Sheldrick, 2008)'
_diffrn_ambient_temperature 296(2)
_diffrn_measured_fraction_theta_full 0.995
_diffrn_measured_fraction_theta_max 0.995
_diffrn_measurement_device_type 'Bruker APEX-II CCD'
_diffrn_measurement_method '\f and \w scans'
_diffrn_radiation_monochromator graphite
_diffrn_radiation_source 'fine-focus sealed tube'
_diffrn_radiation_type MoK\a
_diffrn_radiation_wavelength 0.71073
_diffrn_reflns_av_R_equivalents 0.0322
_diffrn_reflns_av_sigmaI/netI 0.0457
_diffrn_reflns_limit_h_max 10
_diffrn_reflns_limit_h_min -10
_diffrn_reflns_limit_k_max 12
_diffrn_reflns_limit_k_min -11
_diffrn_reflns_limit_l_max 13
_diffrn_reflns_limit_l_min -15
_diffrn_reflns_number 8517
_diffrn_reflns_theta_full 25.00
_diffrn_reflns_theta_max 25.00
_diffrn_reflns_theta_min 2.32
_exptl_absorpt_coefficient_mu 1.797
_exptl_absorpt_correction_T_max 0.6933
_exptl_absorpt_correction_T_min 0.6331
_exptl_absorpt_correction_type multi-scan
_exptl_absorpt_process_details sadabs
_exptl_crystal_colour colorless
_exptl_crystal_density_diffrn 1.369
_exptl_crystal_density_method 'not measured'
_exptl_crystal_description block
_exptl_crystal_F_000 496
_exptl_crystal_size_max 0.28
_exptl_crystal_size_mid 0.26
_exptl_crystal_size_min 0.22
_refine_diff_density_max 0.962
_refine_diff_density_min -0.427
_refine_diff_density_rms 0.071
_refine_ls_extinction_method none
_refine_ls_goodness_of_fit_ref 1.064
_refine_ls_hydrogen_treatment mixed
_refine_ls_matrix_type full
_refine_ls_number_parameters 283
_refine_ls_number_reflns 4068
_refine_ls_number_restraints 0
_refine_ls_restrained_S_all 1.064
_refine_ls_R_factor_all 0.0574
_refine_ls_R_factor_gt 0.0461
_refine_ls_shift/su_max 0.000
_refine_ls_shift/su_mean 0.000
_refine_ls_structure_factor_coef Fsqd
_refine_ls_weighting_details 'calc w=1/[\s^2^(Fo^2^)+(0.0529P)^2^+1.4229P] where P=(Fo^2^+2Fc^2^)/3'
_refine_ls_weighting_scheme calc
_refine_ls_wR_factor_gt 0.1143
_refine_ls_wR_factor_ref 0.1198
_reflns_number_gt 3421
_reflns_number_total 4068
_reflns_threshold_expression >2sigma(I)
_cod_data_source_file c7tc03857g2.cif
_cod_data_source_block 20160613ngd_wu_0m_a
_cod_original_sg_symbol_H-M P-1
_cod_database_code 7236929

loop_
_symmetry_equiv_pos_as_xyz
'x, y, z'
'-x, -y, -z'

loop_
_atom_site_label
_atom_site_type_symbol
_atom_site_fract_x
_atom_site_fract_y
_atom_site_fract_z
_atom_site_U_iso_or_equiv
_atom_site_adp_type
_atom_site_occupancy
_atom_site_symmetry_multiplicity
_atom_site_calc_flag
_atom_site_refinement_flags
Br1 Br -0.21476(4) 0.01214(3) 0.02131(3) 0.04463(16) Uani 1 1 d .
C1 C -0.0028(4) 0.2491(3) 0.1244(3) 0.0325(8) Uani 1 1 d .
H1 H -0.0018 0.2672 0.0574 0.039 Uiso 1 1 calc R
C2 C -0.0879(4) 0.1347(3) 0.1414(3) 0.0364(9) Uani 1 1 d .
C3 C -0.0896(4) 0.1056(3) 0.2406(3) 0.0399(9) Uani 1 1 d .
H3 H -0.1455 0.0274 0.2495 0.048 Uiso 1 1 calc R
C4 C -0.0080(4) 0.1932(3) 0.3265(3) 0.0373(9) Uani 1 1 d .
H4 H -0.0098 0.1751 0.3934 0.045 Uiso 1 1 calc R
C5 C 0.0763(4) 0.3079(3) 0.3112(3) 0.0292(8) Uani 1 1 d .
C6 C 0.0802(4) 0.3348(3) 0.2106(3) 0.0267(7) Uani 1 1 d .
C7 C 0.1715(4) 0.4173(3) 0.3861(3) 0.0282(7) Uani 1 1 d .
C8 C 0.1972(4) 0.4426(4) 0.4942(3) 0.0335(8) Uani 1 1 d .
H8 H 0.1527 0.3832 0.5317 0.040 Uiso 1 1 calc R
C9 C 0.2903(4) 0.5577(4) 0.5456(3) 0.0336(8) Uani 1 1 d .
H9 H 0.3077 0.5745 0.6181 0.040 Uiso 1 1 calc R
C10 C 0.3586(4) 0.6491(3) 0.4922(3) 0.0275(7) Uani 1 1 d .
C11 C 0.3322(4) 0.6214(3) 0.3826(3) 0.0272(7) Uani 1 1 d .
H11 H 0.3784 0.6797 0.3450 0.033 Uiso 1 1 calc R
C12 C 0.2376(4) 0.5077(3) 0.3302(3) 0.0261(7) Uani 1 1 d .
C13 C 0.1836(4) 0.4646(3) 0.2132(3) 0.0268(7) Uani 1 1 d .
C14 C 0.0889(4) 0.5644(3) 0.1691(3) 0.0292(8) Uani 1 1 d .
H14A H 0.1604 0.6425 0.1669 0.035 Uiso 1 1 calc R
H14B H 0.0425 0.5267 0.0978 0.035 Uiso 1 1 calc R
C15 C -0.0402(4) 0.6053(3) 0.2303(3) 0.0294(7) Uani 1 1 d .
H15A H -0.1062 0.5271 0.2386 0.035 Uiso 1 1 calc R
H15B H 0.0067 0.6518 0.2994 0.035 Uiso 1 1 calc R
C16 C -0.1406(4) 0.6922(4) 0.1787(3) 0.0384(9) Uani 1 1 d .
H16A H -0.1924 0.6442 0.1112 0.046 Uiso 1 1 calc R
H16B H -0.0742 0.7684 0.1671 0.046 Uiso 1 1 calc R
C17 C -0.2630(5) 0.7378(4) 0.2440(3) 0.0440(10) Uani 1 1 d .
H17A H -0.3290 0.6627 0.2559 0.066 Uiso 1 1 calc R
H17B H -0.3249 0.7907 0.2076 0.066 Uiso 1 1 calc R
H17C H -0.2122 0.7886 0.3098 0.066 Uiso 1 1 calc R
C18 C 0.3214(4) 0.4462(3) 0.1513(3) 0.0294(7) Uani 1 1 d .
H18A H 0.2806 0.4237 0.0775 0.035 Uiso 1 1 calc R
H18B H 0.3899 0.5293 0.1626 0.035 Uiso 1 1 calc R
C19 C 0.4171(4) 0.3415(4) 0.1798(3) 0.0368(9) Uani 1 1 d .
H19A H 0.3539 0.2561 0.1571 0.044 Uiso 1 1 calc R
H19B H 0.4431 0.3552 0.2552 0.044 Uiso 1 1 calc R
C20 C 0.5678(4) 0.3411(4) 0.1318(3) 0.0437(10) Uani 1 1 d .
H20A H 0.6296 0.4274 0.1532 0.052 Uiso 1 1 calc R
H20B H 0.6272 0.2786 0.1596 0.052 Uiso 1 1 calc R
C21 C 0.5436(5) 0.3071(5) 0.0150(3) 0.0538(12) Uani 1 1 d .
H21A H 0.4819 0.2221 -0.0071 0.081 Uiso 1 1 calc R
H21B H 0.6429 0.3060 -0.0091 0.081 Uiso 1 1 calc R
H21C H 0.4904 0.3714 -0.0135 0.081 Uiso 1 1 calc R
C22 C 0.4570(4) 0.7738(3) 0.5502(3) 0.0272(7) Uani 1 1 d .
C23 C 0.4235(4) 0.8335(3) 0.6466(3) 0.0356(8) Uani 1 1 d .
H23 H 0.3377 0.7962 0.6726 0.043 Uiso 1 1 calc R
C24 C 0.5133(5) 0.9462(4) 0.7048(3) 0.0386(9) Uani 1 1 d .
H24 H 0.4878 0.9835 0.7687 0.046 Uiso 1 1 calc R
C25 C 0.6408(4) 1.0026(3) 0.6674(3) 0.0354(8) Uani 1 1 d .
C26 C 0.6749(4) 0.9474(3) 0.5695(3) 0.0332(8) Uani 1 1 d .
C27 C 0.5805(4) 0.8322(3) 0.5124(3) 0.0316(8) Uani 1 1 d .
H27 H 0.6032 0.7956 0.4475 0.038 Uiso 1 1 calc R
C28 C 0.8052(4) 1.0063(4) 0.5268(3) 0.0423(9) Uani 1 1 d .
H28 H 0.8203 0.9679 0.4604 0.051 Uiso 1 1 calc R
O1 O 0.8979(3) 1.1037(3) 0.5717(2) 0.0503(7) Uani 1 1 d .
O2 O 0.7299(4) 1.1110(3) 0.7262(2) 0.0496(7) Uani 1 1 d .
H2 H 0.8049 1.1319 0.6974 0.074 Uiso 1 1 calc R

loop_
_atom_site_aniso_label
_atom_site_aniso_U_11
_atom_site_aniso_U_22
_atom_site_aniso_U_33
_atom_site_aniso_U_23
_atom_site_aniso_U_13
_atom_site_aniso_U_12
Br1 0.0382(2) 0.0286(2) 0.0571(3) -0.01190(16) 0.00301(18) -0.00346(15)
C1 0.0283(18) 0.0298(18) 0.037(2) -0.0010(15) 0.0058(15) 0.0025(14)
C2 0.0257(18) 0.0273(18) 0.051(3) -0.0058(16) 0.0042(17) 0.0013(14)
C3 0.036(2) 0.0257(18) 0.057(3) 0.0064(17) 0.0116(19) -0.0015(15)
C4 0.036(2) 0.0324(19) 0.046(2) 0.0139(17) 0.0125(18) 0.0024(16)
C5 0.0263(17) 0.0274(17) 0.036(2) 0.0069(14) 0.0066(15) 0.0062(14)
C6 0.0237(16) 0.0261(17) 0.030(2) 0.0030(14) 0.0043(14) 0.0054(13)
C7 0.0255(17) 0.0309(18) 0.030(2) 0.0091(15) 0.0057(15) 0.0059(14)
C8 0.036(2) 0.0343(19) 0.032(2) 0.0113(15) 0.0071(16) 0.0025(15)
C9 0.037(2) 0.0370(19) 0.027(2) 0.0075(15) 0.0042(16) 0.0058(16)
C10 0.0242(17) 0.0310(18) 0.0276(19) 0.0059(14) 0.0016(14) 0.0064(14)
C11 0.0251(17) 0.0277(17) 0.030(2) 0.0089(14) 0.0042(14) 0.0040(13)
C12 0.0252(17) 0.0275(17) 0.0262(19) 0.0061(14) 0.0034(14) 0.0048(13)
C13 0.0261(17) 0.0263(17) 0.0280(19) 0.0052(14) 0.0053(14) 0.0025(13)
C14 0.0325(18) 0.0276(17) 0.0254(19) 0.0027(14) 0.0014(15) 0.0022(14)
C15 0.0289(18) 0.0289(17) 0.0283(19) 0.0035(14) -0.0011(15) 0.0036(14)
C16 0.040(2) 0.040(2) 0.035(2) 0.0045(16) 0.0009(17) 0.0126(17)
C17 0.041(2) 0.037(2) 0.052(3) 0.0018(18) 0.0046(19) 0.0117(17)
C18 0.0298(18) 0.0311(18) 0.0264(19) 0.0044(14) 0.0063(15) 0.0000(14)
C19 0.034(2) 0.042(2) 0.038(2) 0.0100(17) 0.0080(17) 0.0117(16)
C20 0.033(2) 0.045(2) 0.054(3) 0.0087(19) 0.0100(19) 0.0079(17)
C21 0.055(3) 0.063(3) 0.055(3) 0.020(2) 0.025(2) 0.021(2)
C22 0.0299(18) 0.0330(18) 0.0217(18) 0.0092(14) 0.0008(14) 0.0139(14)
C23 0.037(2) 0.0347(19) 0.036(2) 0.0086(16) 0.0059(17) 0.0075(16)
C24 0.050(2) 0.034(2) 0.032(2) 0.0040(16) 0.0068(18) 0.0096(17)
C25 0.043(2) 0.0254(17) 0.034(2) 0.0006(15) -0.0032(17) 0.0074(15)
C26 0.0304(18) 0.0313(18) 0.037(2) 0.0062(15) 0.0003(16) 0.0059(15)
C27 0.0305(18) 0.0320(18) 0.030(2) 0.0000(15) 0.0007(15) 0.0079(15)
C28 0.039(2) 0.035(2) 0.048(3) -0.0023(17) 0.0030(19) 0.0030(17)
O1 0.0425(16) 0.0392(15) 0.061(2) -0.0019(14) 0.0031(14) -0.0057(13)
O2 0.063(2) 0.0325(14) 0.0445(18) -0.0057(12) 0.0013(14) -0.0023(13)

loop_
_atom_type_symbol
_atom_type_description
_atom_type_scat_dispersion_real
_atom_type_scat_dispersion_imag
_atom_type_scat_source
C C 0.0033 0.0016 'International Tables Vol C Tables 4.2.6.8 and 6.1.1.4'
H H 0.0000 0.0000 'International Tables Vol C Tables 4.2.6.8 and 6.1.1.4'
O O 0.0106 0.0060 'International Tables Vol C Tables 4.2.6.8 and 6.1.1.4'
Br Br -0.2901 2.4595 'International Tables Vol C Tables 4.2.6.8 and 6.1.1.4'

loop_
_geom_angle_atom_site_label_1
_geom_angle_atom_site_label_2
_geom_angle_atom_site_label_3
_geom_angle
C6 C1 C2 117.7(4)
C6 C1 H1 121.2
C2 C1 H1 121.2
C3 C2 C1 121.9(3)
C3 C2 Br1 118.8(3)
C1 C2 Br1 119.3(3)
C4 C3 C2 119.9(3)
C4 C3 H3 120.1
C2 C3 H3 120.1
C5 C4 C3 119.0(4)
C5 C4 H4 120.5
C3 C4 H4 120.5
C4 C5 C6 120.6(3)
C4 C5 C7 130.9(3)
C6 C5 C7 108.4(3)
C1 C6 C5 120.9(3)
C1 C6 C13 128.1(3)
C5 C6 C13 111.1(3)
C8 C7 C12 120.2(3)
C8 C7 C5 131.4(3)
C12 C7 C5 108.4(3)
C9 C8 C7 118.9(3)
C9 C8 H8 120.5
C7 C8 H8 120.5
C8 C9 C10 122.2(3)
C8 C9 H9 118.9
C10 C9 H9 118.9
C9 C10 C11 118.1(3)
C9 C10 C22 120.9(3)
C11 C10 C22 121.0(3)
C12 C11 C10 120.3(3)
C12 C11 H11 119.8
C10 C11 H11 119.8
C11 C12 C7 120.2(3)
C11 C12 C13 128.7(3)
C7 C12 C13 111.0(3)
C12 C13 C6 101.0(3)
C12 C13 C18 112.3(3)
C6 C13 C18 112.1(3)
C12 C13 C14 111.2(3)
C6 C13 C14 111.3(3)
C18 C13 C14 108.8(3)
C15 C14 C13 115.1(3)
C15 C14 H14A 108.5
C13 C14 H14A 108.5
C15 C14 H14B 108.5
C13 C14 H14B 108.5
H14A C14 H14B 107.5
C16 C15 C14 113.5(3)
C16 C15 H15A 108.9
C14 C15 H15A 108.9
C16 C15 H15B 108.9
C14 C15 H15B 108.9
H15A C15 H15B 107.7
C15 C16 C17 112.5(3)
C15 C16 H16A 109.1
C17 C16 H16A 109.1
C15 C16 H16B 109.1
C17 C16 H16B 109.1
H16A C16 H16B 107.8
C16 C17 H17A 109.5
C16 C17 H17B 109.5
H17A C17 H17B 109.5
C16 C17 H17C 109.5
H17A C17 H17C 109.5
H17B C17 H17C 109.5
C19 C18 C13 114.8(3)
C19 C18 H18A 108.6
C13 C18 H18A 108.6
C19 C18 H18B 108.6
C13 C18 H18B 108.6
H18A C18 H18B 107.6
C18 C19 C20 113.8(3)
C18 C19 H19A 108.8
C20 C19 H19A 108.8
C18 C19 H19B 108.8
C20 C19 H19B 108.8
H19A C19 H19B 107.7
C21 C20 C19 114.3(3)
C21 C20 H20A 108.7
C19 C20 H20A 108.7
C21 C20 H20B 108.7
C19 C20 H20B 108.7
H20A C20 H20B 107.6
C20 C21 H21A 109.5
C20 C21 H21B 109.5
H21A C21 H21B 109.5
C20 C21 H21C 109.5
H21A C21 H21C 109.5
H21B C21 H21C 109.5
C27 C22 C23 117.8(3)
C27 C22 C10 122.1(3)
C23 C22 C10 120.1(3)
C24 C23 C22 122.4(3)
C24 C23 H23 118.8
C22 C23 H23 118.8
C25 C24 C23 119.5(3)
C25 C24 H24 120.3
C23 C24 H24 120.3
O2 C25 C24 118.9(3)
O2 C25 C26 121.5(3)
C24 C25 C26 119.6(3)
C25 C26 C27 119.3(3)
C25 C26 C28 120.9(3)
C27 C26 C28 119.8(3)
C22 C27 C26 121.4(3)
C22 C27 H27 119.3
C26 C27 H27 119.3
O1 C28 C26 124.9(4)
O1 C28 H28 117.6
C26 C28 H28 117.6
C25 O2 H2 109.5

loop_
_geom_bond_atom_site_label_1
_geom_bond_atom_site_label_2
_geom_bond_distance
Br1 C2 1.977(4)
C1 C6 1.383(5)
C1 C2 1.391(5)
C1 H1 0.9300
C2 C3 1.387(6)
C3 C4 1.385(6)
C3 H3 0.9300
C4 C5 1.384(5)
C4 H4 0.9300
C5 C6 1.398(5)
C5 C7 1.469(5)
C6 C13 1.526(4)
C7 C8 1.385(5)
C7 C12 1.400(5)
C8 C9 1.385(5)
C8 H8 0.9300
C9 C10 1.393(5)
C9 H9 0.9300
C10 C11 1.404(5)
C10 C22 1.501(5)
C11 C12 1.384(5)
C11 H11 0.9300
C12 C13 1.525(5)
C13 C18 1.546(5)
C13 C14 1.547(5)
C14 C15 1.526(5)
C14 H14A 0.9700
C14 H14B 0.9700
C15 C16 1.516(5)
C15 H15A 0.9700
C15 H15B 0.9700
C16 C17 1.523(5)
C16 H16A 0.9700
C16 H16B 0.9700
C17 H17A 0.9600
C17 H17B 0.9600
C17 H17C 0.9600
C18 C19 1.521(5)
C18 H18A 0.9700
C18 H18B 0.9700
C19 C20 1.527(5)
C19 H19A 0.9700
C19 H19B 0.9700
C20 C21 1.498(6)
C20 H20A 0.9700
C20 H20B 0.9700
C21 H21A 0.9600
C21 H21B 0.9600
C21 H21C 0.9600
C22 C27 1.361(5)
C22 C23 1.398(5)
C23 C24 1.383(5)
C23 H23 0.9300
C24 C25 1.377(5)
C24 H24 0.9300
C25 O2 1.353(4)
C25 C26 1.402(5)
C26 C27 1.413(5)
C26 C28 1.444(5)
C27 H27 0.9300
C28 O1 1.233(4)
C28 H28 0.9300
O2 H2 0.8200

loop_
_geom_torsion_atom_site_label_1
_geom_torsion_atom_site_label_2
_geom_torsion_atom_site_label_3
_geom_torsion_atom_site_label_4
_geom_torsion
C6 C1 C2 C3 -0.6(5)
C6 C1 C2 Br1 177.7(2)
C1 C2 C3 C4 1.6(6)
Br1 C2 C3 C4 -176.7(3)
C2 C3 C4 C5 -1.0(5)
C3 C4 C5 C6 -0.4(5)
C3 C4 C5 C7 179.6(3)
C2 C1 C6 C5 -0.9(5)
C2 C1 C6 C13 179.0(3)
C4 C5 C6 C1 1.5(5)
C7 C5 C6 C1 -178.6(3)
C4 C5 C6 C13 -178.5(3)
C7 C5 C6 C13 1.5(4)
C4 C5 C7 C8 -4.8(6)
C6 C5 C7 C8 175.2(3)
C4 C5 C7 C12 177.7(3)
C6 C5 C7 C12 -2.3(4)
C12 C7 C8 C9 -0.6(5)
C5 C7 C8 C9 -177.9(3)
C7 C8 C9 C10 0.2(5)
C8 C9 C10 C11 -0.6(5)
C8 C9 C10 C22 179.1(3)
C9 C10 C11 C12 1.5(5)
C22 C10 C11 C12 -178.2(3)
C10 C11 C12 C7 -2.0(5)
C10 C11 C12 C13 174.6(3)
C8 C7 C12 C11 1.6(5)
C5 C7 C12 C11 179.4(3)
C8 C7 C12 C13 -175.6(3)
C5 C7 C12 C13 2.2(4)
C11 C12 C13 C6 -178.1(3)
C7 C12 C13 C6 -1.3(3)
C11 C12 C13 C18 62.2(4)
C7 C12 C13 C18 -120.9(3)
C11 C12 C13 C14 -60.0(4)
C7 C12 C13 C14 116.9(3)
C1 C6 C13 C12 179.9(3)
C5 C6 C13 C12 -0.2(3)
C1 C6 C13 C18 -60.3(4)
C5 C6 C13 C18 119.6(3)
C1 C6 C13 C14 61.7(4)
C5 C6 C13 C14 -118.3(3)
C12 C13 C14 C15 -48.9(4)
C6 C13 C14 C15 62.9(4)
C18 C13 C14 C15 -173.2(3)
C13 C14 C15 C16 -174.2(3)
C14 C15 C16 C17 -176.9(3)
C12 C13 C18 C19 61.5(4)
C6 C13 C18 C19 -51.4(4)
C14 C13 C18 C19 -174.9(3)
C13 C18 C19 C20 -170.1(3)
C18 C19 C20 C21 -64.5(5)
C9 C10 C22 C27 147.6(3)
C11 C10 C22 C27 -32.7(5)
C9 C10 C22 C23 -32.1(5)
C11 C10 C22 C23 147.6(3)
C27 C22 C23 C24 -1.8(5)
C10 C22 C23 C24 177.9(3)
C22 C23 C24 C25 0.0(6)
C23 C24 C25 O2 -178.4(3)
C23 C24 C25 C26 1.9(5)
O2 C25 C26 C27 178.4(3)
C24 C25 C26 C27 -2.0(5)
O2 C25 C26 C28 -1.3(5)
C24 C25 C26 C28 178.3(3)
C23 C22 C27 C26 1.8(5)
C10 C22 C27 C26 -178.0(3)
C25 C26 C27 C22 0.1(5)
C28 C26 C27 C22 179.8(3)
C25 C26 C28 O1 2.5(6)
C27 C26 C28 O1 -177.2(4)
